data_7237348
loop_
_publ_author_name
'Gruzdev, Dmitry A.'
'Nuraeva, Alla S.'
'Slepukhin, Pavel A.'
'Levit, Galina L.'
'Zelenovskiy, Pavel S.'
'Shur, Vladimir Ya.'
'Krasnov, Victor P.'

_publ_section_title
;
 Piezoactive amino acid derivatives containing fragments of planar-chiral
 ortho-carboranes
;
_journal_issue 32
_journal_name_full 'Journal of Materials Chemistry C'
_journal_page_first 8638
_journal_paper_doi 10.1039/C8TC02266F
_journal_volume 6
_journal_year 2018
_chemical_absolute_configuration (S,S)
_chemical_formula_moiety 'C16 H36 B10 N2 O4'
_chemical_formula_sum 'C16 H36 B10 N2 O4'
_chemical_formula_weight 428.57
_chemical_melting_point 483
_chemical_name_common
;
(S,S)-tert-Butyl N-(3-acetamido-1,2-dicarba-closo-dodecaboran-1-yl)acetylleucinate
;
_chemical_name_systematic
; 
(S,S)-tert-Butyl N-(3-acetamido-1,2-dicarba-closo-dodecaboran-1-yl)acetylleucinate
;
_space_group_IT_number 4
_space_group_name_Hall 'P 2yb'
_space_group_name_H-M_alt 'P 1 21 1'
_symmetry_cell_setting monoclinic
_symmetry_space_group_name_H-M 'P 1 21 1'
_atom_sites_solution_hydrogens geom
_atom_sites_solution_primary direct
_atom_sites_solution_secondary difmap
_audit_creation_method SHELXL-97
_audit_update_record
;
2018-04-23 deposited with the CCDC.
2018-07-05 downloaded from the CCDC.
;
_cell_angle_alpha 90.00
_cell_angle_beta 109.56(5)
_cell_angle_gamma 90.00
_cell_formula_units_Z 2
_cell_length_a 11.118(7)
_cell_length_b 9.389(4)
_cell_length_c 13.347(7)
_cell_measurement_reflns_used 1378
_cell_measurement_temperature 295(2)
_cell_measurement_theta_max 65.2502
_cell_measurement_theta_min 3.5037
_cell_volume 1312.8(13)
_computing_cell_refinement
;
CrysAlis RED, Oxford Diffraction Ltd.,
Version 1.171.29.9 (release 23-03-2006 CrysAlis171 .NET)
(compiled Mar 23 2006,23:39:28)
;
_computing_data_collection
;
CrysAlis CCD, Oxford Diffraction Ltd.,
Version 1.171.29.9 (release 23-03-2006 CrysAlis171 .NET)
(compiled Mar 23 2006,23:39:28)
;
_computing_data_reduction
;
CrysAlis RED, Oxford Diffraction Ltd.,
Version 1.171.29.9 (release 23-03-2006 CrysAlis171 .NET)
(compiled Mar 23 2006,23:39:28)
;
_computing_molecular_graphics 'Bruker SHELXTL'
_computing_publication_material 'Bruker SHELXTL'
_computing_structure_refinement 'SHELXL-97 (Sheldrick, 1997)'
_computing_structure_solution 'SHELXS-97 (Sheldrick, 1990)'
_diffrn_ambient_temperature 295(2)
_diffrn_measured_fraction_theta_full 0.969
_diffrn_measured_fraction_theta_max 0.969
_diffrn_measurement_device_type 'Xcalibur 3'
_diffrn_measurement_method 'phi and omega scans'
_diffrn_radiation_monochromator graphite
_diffrn_radiation_source 'fine-focus sealed tube'
_diffrn_radiation_type CuK\a
_diffrn_radiation_wavelength 1.54184
_diffrn_reflns_av_R_equivalents 0.0648
_diffrn_reflns_av_sigmaI/netI 0.0736
_diffrn_reflns_limit_h_max 13
_diffrn_reflns_limit_h_min -12
_diffrn_reflns_limit_k_max 9
_diffrn_reflns_limit_k_min -11
_diffrn_reflns_limit_l_max 15
_diffrn_reflns_limit_l_min -15
_diffrn_reflns_number 10209
_diffrn_reflns_theta_full 65.80
_diffrn_reflns_theta_max 65.80
_diffrn_reflns_theta_min 3.51
_exptl_absorpt_coefficient_mu 0.524
_exptl_absorpt_correction_T_max 1.28703
_exptl_absorpt_correction_T_min 0.62926
_exptl_absorpt_correction_type multi-scan
_exptl_absorpt_process_details
;
CrysAlis RED, Oxford Diffraction Ltd.,
Version 1.171.29.9 (release 23-03-2006 CrysAlis171 .NET)
(compiled Mar 23 2006,23:39:28)
Empirical absorption correction using spherical harmonics,
 implemented in SCALE3 ABSPACK scaling algorithm.
;
_exptl_crystal_colour colorless
_exptl_crystal_density_diffrn 1.084
_exptl_crystal_density_method 'not measured'
_exptl_crystal_description plank
_exptl_crystal_F_000 456
_exptl_crystal_recrystallization_method 'Re-crystallisation from solvent: MeOH-H2O'
_exptl_crystal_size_max 0.41
_exptl_crystal_size_mid 0.27
_exptl_crystal_size_min 0.04
_refine_diff_density_max 0.184
_refine_diff_density_min -0.200
_refine_diff_density_rms 0.040
_refine_ls_abs_structure_details 'Flack H D (1983), Acta Cryst. A39, 876-881'
_refine_ls_abs_structure_Flack 0(10)
_refine_ls_extinction_method none
_refine_ls_goodness_of_fit_ref 1.002
_refine_ls_hydrogen_treatment mixed
_refine_ls_matrix_type full
_refine_ls_number_parameters 362
_refine_ls_number_reflns 2354
_refine_ls_number_restraints 31
_refine_ls_restrained_S_all 1.029
_refine_ls_R_factor_all 0.0995
_refine_ls_R_factor_gt 0.0583
_refine_ls_shift/su_max 0.000
_refine_ls_shift/su_mean 0.000
_refine_ls_structure_factor_coef Fsqd
_refine_ls_weighting_details 'calc w=1/[\s^2^(Fo^2^)+(0.0550P)^2^+0.0000P] where P=(Fo^2^+2Fc^2^)/3'
_refine_ls_weighting_scheme calc
_refine_ls_wR_factor_gt 0.1254
_refine_ls_wR_factor_ref 0.1345
_reflns_number_gt 1062
_reflns_number_total 2354
_reflns_threshold_expression >2sigma(I)
_cod_data_source_file c8tc02266f2.cif
_cod_data_source_block dc1_CCDC1
_cod_depositor_comments
;
The following automatic conversions were performed:

data item '_chemical_melting_point' value '483 K' was changed to
'483' -- the value should be numeric and without a unit designator.

data item '_symmetry_cell_setting' value 'Monoclinic' was changed to
'monoclinic' in accordance with the
/home/saulius/struct/COD-crude-data/automatic-downloads/DataCite-retrospective/RSC/depositions/lib/dictionaries/cif_core.dic
dictionary named 'cif_core.dic' version 2.4.2 last updated on
2011-04-26.

Automatic conversion script
Id: cif_fix_values 6909 2019-04-08 15:41:33Z antanas 
;
_cod_original_cell_volume 1313.0(12)
_cod_original_sg_symbol_H-M P2(1)
_cod_database_code 7237348

loop_
_symmetry_equiv_pos_as_xyz
'x, y, z'
'-x, y+1/2, -z'

loop_
_atom_site_label
_atom_site_type_symbol
_atom_site_fract_x
_atom_site_fract_y
_atom_site_fract_z
_atom_site_U_iso_or_equiv
_atom_site_adp_type
_atom_site_occupancy
_atom_site_symmetry_multiplicity
_atom_site_calc_flag
_atom_site_refinement_flags
_atom_site_disorder_assembly
_atom_site_disorder_group
O1 O 0.8750(3) 0.7885(5) 0.3560(3) 0.0861(12) Uani 1 1 d . . .
N1 N 1.0275(4) 0.7787(5) 0.2399(4) 0.0660(12) Uani 1 1 d . . .
C1 C 0.9592(6) 0.6835(7) 0.3845(6) 0.0856(18) Uani 1 1 d . . .
B1 B 0.5520(8) 0.7760(12) -0.0485(7) 0.103(3) Uani 1 1 d . . .
N2 N 0.9015(5) 0.8081(5) -0.1860(4) 0.0750(13) Uani 1 1 d . . .
O2 O 0.9322(5) 0.5751(4) -0.2090(4) 0.1031(16) Uani 1 1 d . . .
C2 C 1.0678(6) 0.7070(6) 0.3442(5) 0.0705(16) Uani 1 1 d . B .
B2 B 0.5193(8) 0.7808(13) -0.1860(7) 0.107(3) Uani 1 1 d . . .
O3 O 0.9738(4) 0.5795(4) 0.1410(4) 0.1013(15) Uani 1 1 d . . .
C3 C 1.1723(5) 0.7932(9) 0.4240(4) 0.0847(16) Uani 1 1 d . . .
H3A H 1.1412 0.8897 0.4239 0.102 Uiso 1 1 calc R A 1
H3B H 1.1857 0.7538 0.4941 0.102 Uiso 1 1 calc R A 1
B3 B 0.5779(11) 0.9298(10) -0.1130(10) 0.116(4) Uani 1 1 d . . .
O4 O 0.9564(5) 0.5825(6) 0.4404(5) 0.137(2) Uani 1 1 d . . .
B4 B 0.6912(10) 0.8792(11) 0.0134(9) 0.094(3) Uani 1 1 d . . .
B5 B 0.6368(10) 0.8791(10) -0.2150(9) 0.097(3) Uani 1 1 d . . .
B6 B 0.7439(10) 0.9442(7) -0.0919(7) 0.086(3) Uani 1 1 d . . .
C7 C 0.7588(6) 0.7874(12) 0.3858(5) 0.0965(19) Uani 1 1 d . . .
B7 B 0.6504(10) 0.6935(10) -0.2115(8) 0.095(3) Uani 1 1 d . . .
B8 B 0.7008(9) 0.6938(11) 0.0137(9) 0.090(3) Uani 1 1 d . . .
C8 C 0.7925(7) 0.7865(12) 0.5041(5) 0.126(2) Uani 1 1 d . . .
H8A H 0.8569 0.8569 0.5347 0.188 Uiso 1 1 calc R . .
H8B H 0.8243 0.6942 0.5312 0.188 Uiso 1 1 calc R . .
H8C H 0.7179 0.8078 0.5223 0.188 Uiso 1 1 calc R . .
B9 B 0.5957(9) 0.6310(10) -0.1098(8) 0.096(3) Uani 1 1 d . . .
C9 C 0.6990(9) 0.9305(13) 0.3376(8) 0.161(5) Uani 1 1 d . . .
H9A H 0.7610 1.0051 0.3622 0.242 Uiso 1 1 calc R . .
H9B H 0.6266 0.9505 0.3593 0.242 Uiso 1 1 calc R . .
H9C H 0.6721 0.9251 0.2615 0.242 Uiso 1 1 calc R . .
B10 B 0.7872(6) 0.7981(7) -0.1567(4) 0.0657(16) Uani 1 1 d . . .
C10 C 0.6792(8) 0.6627(15) 0.3332(7) 0.175(6) Uani 1 1 d . . .
H10A H 0.6615 0.6680 0.2578 0.263 Uiso 1 1 calc R . .
H10B H 0.6004 0.6637 0.3479 0.263 Uiso 1 1 calc R . .
H10C H 0.7246 0.5762 0.3601 0.263 Uiso 1 1 calc R . .
C11 C 0.9829(5) 0.7101(6) 0.1487(5) 0.0707(15) Uani 1 1 d . . .
C12 C 0.9461(5) 0.8023(8) 0.0507(4) 0.0839(17) Uani 1 1 d . . .
H12A H 0.9680 0.9002 0.0727 0.101 Uiso 1 1 calc R . .
H12B H 0.9973 0.7742 0.0077 0.101 Uiso 1 1 calc R . .
C13 C 0.8085(5) 0.7976(6) -0.0176(4) 0.0670(13) Uani 1 1 d . . .
C14 C 0.7552(7) 0.6574(5) -0.0904(6) 0.081(2) Uani 1 1 d . . .
C15 C 0.9644(7) 0.6973(6) -0.2118(5) 0.0844(19) Uani 1 1 d . . .
C16 C 1.0841(7) 0.7368(8) -0.2379(6) 0.108(2) Uani 1 1 d . . .
H16A H 1.1219 0.6520 -0.2545 0.162 Uiso 1 1 calc R . .
H16B H 1.1442 0.7831 -0.1777 0.162 Uiso 1 1 calc R . .
H16C H 1.0614 0.8000 -0.2979 0.162 Uiso 1 1 calc R . .
H7 H 0.651(5) 0.631(6) -0.281(5) 0.083(18) Uiso 1 1 d . . .
H9 H 0.571(8) 0.507(10) -0.112(6) 0.15(3) Uiso 1 1 d . . .
H3 H 0.539(5) 1.049(7) -0.111(4) 0.10(2) Uiso 1 1 d . . .
H6 H 0.801(5) 1.036(6) -0.065(4) 0.073(17) Uiso 1 1 d . . .
H8 H 0.732(6) 0.655(7) 0.091(6) 0.10(2) Uiso 1 1 d . . .
H14 H 0.806(6) 0.585(8) -0.078(5) 0.09(2) Uiso 1 1 d . . .
H1 H 0.470(6) 0.789(9) -0.009(5) 0.12(2) Uiso 1 1 d . . .
H1A H 1.023(5) 0.870(6) 0.238(4) 0.072(19) Uiso 1 1 d . . .
H2A H 0.940(5) 0.902(6) -0.177(4) 0.064(15) Uiso 1 1 d . . .
H2B H 1.087(4) 0.601(6) 0.317(4) 0.068(15) Uiso 1 1 d . . .
H4 H 0.725(8) 0.937(8) 0.094(6) 0.13(3) Uiso 1 1 d . . .
C4 C 1.3009(6) 0.8009(13) 0.4078(6) 0.120(3) Uani 1 1 d U B 1
H4A H 1.2870 0.8176 0.3323 0.144 Uiso 1 1 calc R B 1
C6 C 1.3867(14) 0.9227(14) 0.4740(12) 0.083(4) Uani 0.50 1 d PU B 1
H6A H 1.4676 0.9220 0.4627 0.124 Uiso 0.50 1 calc PR B 1
H6B H 1.3999 0.9082 0.5481 0.124 Uiso 0.50 1 calc PR B 1
H6C H 1.3456 1.0128 0.4520 0.124 Uiso 0.50 1 calc PR B 1
C5 C 1.3578(17) 0.6702(19) 0.4357(16) 0.135(6) Uani 0.50 1 d PU B 1
H5A H 1.3030 0.5974 0.3938 0.202 Uiso 0.50 1 calc PR B 1
H5B H 1.3723 0.6529 0.5097 0.202 Uiso 0.50 1 calc PR B 1
H5C H 1.4378 0.6689 0.4229 0.202 Uiso 0.50 1 calc PR B 1
C5A C 1.3181(14) 0.769(2) 0.3089(12) 0.134(6) Uani 0.50 1 d PU C 2
H5AA H 1.2624 0.6943 0.2717 0.200 Uiso 0.50 1 d PR C 2
H5AB H 1.2953 0.8564 0.2692 0.200 Uiso 0.50 1 d PR C 2
H5AC H 1.4047 0.7453 0.3169 0.200 Uiso 0.50 1 d PR C 2
C6A C 1.4056(17) 0.822(3) 0.4994(15) 0.143(7) Uani 0.50 1 d PU D 2
H6AA H 1.4361 0.7319 0.5323 0.215 Uiso 0.50 1 d PR D 2
H6AB H 1.3805 0.8805 0.5479 0.215 Uiso 0.50 1 d PR D 2
H6AC H 1.4721 0.8685 0.4810 0.215 Uiso 0.50 1 d PR D 2
H5 H 0.628(6) 0.954(6) -0.294(5) 0.088(19) Uiso 1 1 d . . .
H2 H 0.415(8) 0.787(12) -0.252(6) 0.18(3) Uiso 1 1 d . . .

loop_
_atom_site_aniso_label
_atom_site_aniso_U_11
_atom_site_aniso_U_22
_atom_site_aniso_U_33
_atom_site_aniso_U_23
_atom_site_aniso_U_13
_atom_site_aniso_U_12
O1 0.071(2) 0.099(3) 0.098(3) 0.018(3) 0.040(2) 0.010(3)
N1 0.078(3) 0.050(2) 0.061(3) 0.007(3) 0.012(2) 0.004(3)
C1 0.078(4) 0.078(4) 0.098(5) 0.006(4) 0.024(4) 0.001(4)
B1 0.087(5) 0.099(6) 0.125(7) 0.006(7) 0.036(5) 0.005(6)
N2 0.100(4) 0.046(2) 0.074(3) -0.006(3) 0.023(3) 0.005(3)
O2 0.141(4) 0.042(2) 0.130(4) -0.008(2) 0.050(3) 0.008(3)
C2 0.076(4) 0.059(3) 0.071(4) 0.006(3) 0.019(3) 0.006(3)
B2 0.082(5) 0.114(6) 0.112(7) 0.013(7) 0.014(5) 0.005(7)
O3 0.119(3) 0.0452(19) 0.121(4) -0.011(2) 0.015(3) 0.005(2)
C3 0.069(3) 0.106(4) 0.078(4) 0.006(5) 0.023(3) 0.012(5)
B3 0.124(9) 0.083(5) 0.143(10) 0.027(6) 0.047(8) 0.034(6)
O4 0.134(4) 0.108(3) 0.191(6) 0.069(4) 0.083(4) 0.019(4)
B4 0.104(8) 0.099(5) 0.085(8) -0.003(5) 0.040(6) 0.000(5)
B5 0.089(7) 0.087(5) 0.103(8) 0.007(5) 0.017(6) 0.021(5)
B6 0.117(8) 0.054(4) 0.087(7) 0.002(4) 0.037(6) 0.017(4)
C7 0.073(4) 0.135(5) 0.086(5) 0.010(6) 0.034(3) 0.007(6)
B7 0.100(7) 0.091(5) 0.079(6) -0.011(5) 0.012(5) -0.012(6)
B8 0.087(6) 0.095(5) 0.092(7) 0.009(6) 0.033(6) 0.004(5)
C8 0.127(6) 0.152(7) 0.111(6) 0.008(8) 0.056(5) -0.013(8)
B9 0.075(5) 0.084(4) 0.120(8) 0.005(5) 0.019(5) -0.012(5)
C9 0.126(8) 0.219(13) 0.167(11) 0.057(9) 0.087(8) 0.079(9)
B10 0.089(4) 0.042(2) 0.061(4) -0.002(3) 0.018(3) 0.007(4)
C10 0.095(6) 0.307(17) 0.132(9) -0.078(10) 0.050(6) -0.084(9)
C11 0.056(3) 0.073(4) 0.081(5) 0.008(4) 0.020(3) 0.005(3)
C12 0.085(4) 0.090(4) 0.065(4) 0.005(4) 0.010(3) -0.012(5)
C13 0.080(4) 0.055(2) 0.063(3) 0.004(3) 0.021(3) -0.007(4)
C14 0.082(5) 0.044(3) 0.109(6) 0.001(3) 0.021(4) -0.002(3)
C15 0.110(5) 0.058(4) 0.082(5) -0.004(3) 0.028(4) 0.021(4)
C16 0.105(5) 0.098(5) 0.130(6) 0.011(4) 0.052(5) 0.020(4)
C4 0.076(4) 0.186(7) 0.095(5) -0.011(6) 0.024(4) -0.016(6)
C6 0.063(7) 0.092(7) 0.083(8) -0.018(6) 0.011(6) -0.011(6)
C5 0.120(9) 0.123(10) 0.179(11) -0.005(8) 0.075(8) 0.007(8)
C5A 0.109(8) 0.161(10) 0.143(10) -0.040(9) 0.058(8) -0.003(8)
C6A 0.123(10) 0.164(11) 0.136(10) -0.018(9) 0.035(8) -0.015(9)

loop_
_atom_type_symbol
_atom_type_description
_atom_type_scat_dispersion_real
_atom_type_scat_dispersion_imag
_atom_type_scat_source
C C 0.0181 0.0000 'International Tables Vol C Tables 4.2.6.8 and 6.1.1.4'
H H 0.0000 0.0000 'International Tables Vol C Tables 4.2.6.8 and 6.1.1.4'
O O 0.0492 0.0000 'International Tables Vol C Tables 4.2.6.8 and 6.1.1.4'
B B 0.0090 0.0000 'International Tables Vol C Tables 4.2.6.8 and 6.1.1.4'
N N 0.0311 0.0000 'International Tables Vol C Tables 4.2.6.8 and 6.1.1.4'

loop_
_geom_angle_atom_site_label_1
_geom_angle_atom_site_label_2
_geom_angle_atom_site_label_3
_geom_angle
C1 O1 C7 121.2(6)
C11 N1 C2 123.4(5)
C11 N1 H1A 117(4)
C2 N1 H1A 119(4)
O4 C1 O1 126.6(6)
O4 C1 C2 121.9(6)
O1 C1 C2 111.5(6)
B9 B1 B2 61.3(6)
B9 B1 B3 107.3(6)
B2 B1 B3 58.3(6)
B9 B1 B8 60.8(5)
B2 B1 B8 109.8(7)
B3 B1 B8 108.0(7)
B9 B1 B4 108.0(6)
B2 B1 B4 108.5(7)
B3 B1 B4 61.2(6)
B8 B1 B4 59.0(4)
B9 B1 H1 131(4)
B2 B1 H1 122(3)
B3 B1 H1 114(4)
B8 B1 H1 125(3)
B4 B1 H1 114(3)
C15 N2 B10 126.1(5)
C15 N2 H2A 119(3)
B10 N2 H2A 115(3)
N1 C2 C1 112.4(5)
N1 C2 C3 109.8(5)
C1 C2 C3 110.3(5)
N1 C2 H2B 98(2)
C1 C2 H2B 104(2)
C3 C2 H2B 122(2)
B3 B2 B5 61.4(6)
B3 B2 B1 61.0(6)
B5 B2 B1 109.7(7)
B3 B2 B9 107.7(6)
B5 B2 B9 107.2(6)
B1 B2 B9 59.1(6)
B3 B2 B7 107.6(7)
B5 B2 B7 59.0(4)
B1 B2 B7 106.8(7)
B9 B2 B7 59.1(6)
B3 B2 H2 118(5)
B5 B2 H2 115(4)
B1 B2 H2 126(4)
B9 B2 H2 128(5)
B7 B2 H2 122(4)
C4 C3 C2 117.5(6)
C4 C3 H3A 107.9
C2 C3 H3A 107.9
C4 C3 H3B 107.9
C2 C3 H3B 107.9
H3A C3 H3B 107.2
B2 B3 B1 60.7(6)
B2 B3 B5 60.4(6)
B1 B3 B5 108.7(7)
B2 B3 B6 109.4(7)
B1 B3 B6 108.5(6)
B5 B3 B6 60.5(6)
B2 B3 B4 109.5(7)
B1 B3 B4 60.0(5)
B5 B3 B4 109.2(7)
B6 B3 B4 60.5(6)
B2 B3 H3 135(3)
B1 B3 H3 130(3)
B5 B3 H3 120(3)
B6 B3 H3 107(3)
B4 B3 H3 112(3)
C13 B4 B8 59.5(6)
C13 B4 B1 105.3(7)
B8 B4 B1 60.0(6)
C13 B4 B3 104.3(7)
B8 B4 B3 106.8(8)
B1 B4 B3 58.7(6)
C13 B4 B6 58.7(4)
B8 B4 B6 107.7(8)
B1 B4 B6 106.4(7)
B3 B4 B6 59.2(6)
C13 B4 H4 114(4)
B8 B4 H4 118(4)
B1 B4 H4 131(4)
B3 B4 H4 132(4)
B6 B4 H4 119(4)
B2 B5 B7 62.1(6)
B2 B5 B3 58.2(6)
B7 B5 B3 107.5(8)
B2 B5 B10 110.1(7)
B7 B5 B10 59.8(5)
B3 B5 B10 108.6(7)
B2 B5 B6 107.2(7)
B7 B5 B6 107.0(8)
B3 B5 B6 60.1(6)
B10 B5 B6 59.9(5)
B2 B5 H5 129(3)
B7 B5 H5 125(3)
B3 B5 H5 124(3)
B10 B5 H5 114(3)
B6 B5 H5 115(3)
C13 B6 B10 61.9(4)
C13 B6 B3 104.1(6)
B10 B6 B3 107.5(6)
C13 B6 B5 106.2(5)
B10 B6 B5 59.5(4)
B3 B6 B5 59.3(6)
C13 B6 B4 57.1(5)
B10 B6 B4 109.3(5)
B3 B6 B4 60.3(6)
B5 B6 B4 108.1(7)
C13 B6 H6 112(3)
B10 B6 H6 125(3)
B3 B6 H6 126(3)
B5 B6 H6 137(3)
B4 B6 H6 109(3)
O1 C7 C10 108.3(7)
O1 C7 C8 110.6(5)
C10 C7 C8 113.0(8)
O1 C7 C9 100.2(7)
C10 C7 C9 112.5(7)
C8 C7 C9 111.5(9)
C14 B7 B5 104.6(8)
C14 B7 B10 59.1(4)
B5 B7 B10 60.5(5)
C14 B7 B9 59.9(5)
B5 B7 B9 107.6(8)
B10 B7 B9 109.9(6)
C14 B7 B2 104.7(7)
B5 B7 B2 58.9(6)
B10 B7 B2 108.1(7)
B9 B7 B2 59.8(6)
C14 B7 H7 121(3)
B5 B7 H7 122(3)
B10 B7 H7 114(3)
B9 B7 H7 125(3)
B2 B7 H7 129(3)
C13 B8 C14 56.7(4)
C13 B8 B4 58.4(5)
C14 B8 B4 103.5(8)
C13 B8 B1 105.1(7)
C14 B8 B1 103.6(7)
B4 B8 B1 60.9(6)
C13 B8 B9 105.2(7)
C14 B8 B9 59.0(5)
B4 B8 B9 108.0(9)
B1 B8 B9 59.0(6)
C13 B8 H8 115(4)
C14 B8 H8 130(4)
B4 B8 H8 111(4)
B1 B8 H8 125(4)
B9 B8 H8 135(4)
C7 C8 H8A 109.5
C7 C8 H8B 109.5
H8A C8 H8B 109.5
C7 C8 H8C 109.5
H8A C8 H8C 109.5
H8B C8 H8C 109.5
C14 B9 B1 104.6(6)
C14 B9 B7 57.6(5)
B1 B9 B7 108.9(7)
C14 B9 B8 59.1(5)
B1 B9 B8 60.2(5)
B7 B9 B8 108.3(7)
C14 B9 B2 104.0(6)
B1 B9 B2 59.6(6)
B7 B9 B2 61.2(5)
B8 B9 B2 108.0(7)
C14 B9 H9 111(4)
B1 B9 H9 133(4)
B7 B9 H9 116(4)
B8 B9 H9 115(4)
B2 B9 H9 134(4)
C7 C9 H9A 109.5
C7 C9 H9B 109.5
H9A C9 H9B 109.5
C7 C9 H9C 109.5
H9A C9 H9C 109.5
H9B C9 H9C 109.5
N2 B10 C14 123.2(5)
N2 B10 B7 129.7(6)
C14 B10 B7 58.4(5)
N2 B10 B5 129.7(6)
C14 B10 B5 103.5(6)
B7 B10 B5 59.6(4)
N2 B10 B6 119.1(6)
C14 B10 B6 102.1(5)
B7 B10 B6 107.4(6)
B5 B10 B6 60.6(5)
N2 B10 C13 117.1(4)
C14 B10 C13 55.5(3)
B7 B10 C13 103.1(5)
B5 B10 C13 103.6(5)
B6 B10 C13 57.3(4)
C7 C10 H10A 109.5
C7 C10 H10B 109.5
H10A C10 H10B 109.5
C7 C10 H10C 109.5
H10A C10 H10C 109.5
H10B C10 H10C 109.5
O3 C11 N1 124.0(6)
O3 C11 C12 120.6(6)
N1 C11 C12 115.5(5)
C13 C12 C11 115.9(5)
C13 C12 H12A 108.3
C11 C12 H12A 108.3
C13 C12 H12B 108.3
C11 C12 H12B 108.3
H12A C12 H12B 107.4
C12 C13 C14 118.8(6)
C12 C13 B4 123.8(6)
C14 C13 B4 111.0(6)
C12 C13 B8 121.8(5)
C14 C13 B8 62.4(5)
B4 C13 B8 62.1(4)
C12 C13 B6 118.3(6)
C14 C13 B6 107.9(4)
B4 C13 B6 64.2(5)
B8 C13 B6 114.3(6)
C12 C13 B10 112.6(4)
C14 C13 B10 59.2(4)
B4 C13 B10 114.2(5)
B8 C13 B10 113.4(5)
B6 C13 B10 60.8(4)
C13 C14 B7 114.1(5)
C13 C14 B10 65.3(3)
B7 C14 B10 62.6(5)
C13 C14 B9 110.9(6)
B7 C14 B9 62.5(5)
B10 C14 B9 114.8(6)
C13 C14 B8 60.9(5)
B7 C14 B8 114.7(7)
B10 C14 B8 117.2(5)
B9 C14 B8 61.9(6)
C13 C14 H14 116(4)
B7 C14 H14 123(4)
B10 C14 H14 118(5)
B9 C14 H14 120(5)
B8 C14 H14 112(4)
O2 C15 N2 122.5(7)
O2 C15 C16 121.8(6)
N2 C15 C16 115.6(6)
C15 C16 H16A 109.5
C15 C16 H16B 109.5
H16A C16 H16B 109.5
C15 C16 H16C 109.5
H16A C16 H16C 109.5
H16B C16 H16C 109.5
C5 C4 C3 106.8(11)
C5 C4 C6 111.3(10)
C3 C4 C6 112.4(9)
C5 C4 H4A 108.8
C3 C4 H4A 108.8
C6 C4 H4A 108.8
C4 C6 H6A 109.5
C4 C6 H6B 109.5
H6A C6 H6B 109.5
C4 C6 H6C 109.5
H6A C6 H6C 109.5
H6B C6 H6C 109.5
C4 C6 H6AB 92.0
H6A C6 H6AB 119.2
H6B C6 H6AB 17.6
H6C C6 H6AB 115.5
C4 C6 H6AC 93.4
H6A C6 H6AC 31.5
H6B C6 H6AC 91.1
H6C C6 H6AC 140.9
H6AB C6 H6AC 94.2
C4 C5 H5A 109.5
C4 C5 H5B 109.5
H5A C5 H5B 109.5
C4 C5 H5C 109.5
H5A C5 H5C 109.5
H5B C5 H5C 109.5
C4 C5 H6AA 88.1
H5A C5 H6AA 153.9
H5B C5 H6AA 44.9
H5C C5 H6AA 81.0
H5AA C5A H5AB 109.5
H5AA C5A H5AC 109.5
H5AB C5A H5AC 109.5
H6AA C6A H6AB 109.5
H6AA C6A H6AC 109.5
H6AB C6A H6AC 109.5

loop_
_geom_bond_atom_site_label_1
_geom_bond_atom_site_label_2
_geom_bond_distance
O1 C1 1.325(7)
O1 C7 1.473(7)
N1 C11 1.318(7)
N1 C2 1.474(7)
N1 H1A 0.85(6)
C1 O4 1.213(8)
C1 C2 1.494(9)
B1 B9 1.739(14)
B1 B2 1.748(13)
B1 B3 1.754(14)
B1 B8 1.761(12)
B1 B4 1.777(14)
B1 H1 1.20(6)
N2 C15 1.360(8)
N2 B10 1.453(8)
N2 H2A 0.97(6)
O2 C15 1.206(8)
C2 C3 1.520(8)
C2 H2B 1.10(6)
B2 B3 1.705(16)
B2 B5 1.745(15)
B2 B9 1.777(14)
B2 B7 1.802(14)
B2 H2 1.20(8)
O3 C11 1.232(7)
C3 C4 1.517(8)
C3 H3A 0.9700
C3 H3B 0.9700
B3 B5 1.762(15)
B3 B6 1.776(15)
B3 B4 1.798(15)
B3 H3 1.20(6)
B4 C13 1.680(12)
B4 B8 1.743(11)
B4 B6 1.801(13)
B4 H4 1.15(8)
B5 B7 1.748(11)
B5 B10 1.763(11)
B5 B6 1.784(14)
B5 H5 1.24(6)
B6 C13 1.708(9)
B6 B10 1.772(9)
B6 H6 1.06(5)
C7 C10 1.494(13)
C7 C8 1.496(8)
C7 C9 1.541(13)
B7 C14 1.680(12)
B7 B10 1.751(11)
B7 B9 1.765(14)
B7 H7 1.10(5)
B8 C13 1.700(11)
B8 C14 1.725(12)
B8 B9 1.772(14)
B8 H8 1.04(7)
C8 H8A 0.9600
C8 H8B 0.9600
C8 H8C 0.9600
B9 C14 1.723(12)
B9 H9 1.19(9)
C9 H9A 0.9600
C9 H9B 0.9600
C9 H9C 0.9600
B10 C14 1.693(9)
B10 C13 1.791(8)
C10 H10A 0.9600
C10 H10B 0.9600
C10 H10C 0.9600
C11 C12 1.507(8)
C12 C13 1.497(7)
C12 H12A 0.9700
C12 H12B 0.9700
C13 C14 1.625(8)
C14 H14 0.87(7)
C15 C16 1.530(10)
C16 H16A 0.9600
C16 H16B 0.9600
C16 H16C 0.9600
C4 C5 1.374(18)
C4 C6 1.560(15)
C4 H4A 0.9800
C6 H6A 0.9600
C6 H6B 0.9600
C6 H6C 0.9600
C5 H5A 0.9600
C5 H5B 0.9600
C5 H5C 0.9600
C5A H5AA 0.9600
C5A H5AB 0.9600
C5A H5AC 0.9600
C6A H6AA 0.9600
C6A H6AB 0.9600
C6A H6AC 0.9599

loop_
_geom_torsion_atom_site_label_1
_geom_torsion_atom_site_label_2
_geom_torsion_atom_site_label_3
_geom_torsion_atom_site_label_4
_geom_torsion
C7 O1 C1 O4 -4.3(11)
C7 O1 C1 C2 179.3(6)
C11 N1 C2 C1 -86.4(7)
C11 N1 C2 C3 150.5(5)
O4 C1 C2 N1 149.2(7)
O1 C1 C2 N1 -34.2(8)
O4 C1 C2 C3 -88.0(8)
O1 C1 C2 C3 88.6(7)
B9 B1 B2 B3 -137.4(6)
B8 B1 B2 B3 -99.4(8)
B4 B1 B2 B3 -36.6(7)
B9 B1 B2 B5 -98.7(7)
B3 B1 B2 B5 38.7(7)
B8 B1 B2 B5 -60.7(10)
B4 B1 B2 B5 2.2(10)
B3 B1 B2 B9 137.4(6)
B8 B1 B2 B9 38.0(7)
B4 B1 B2 B9 100.9(7)
B9 B1 B2 B7 -36.3(6)
B3 B1 B2 B7 101.2(8)
B8 B1 B2 B7 1.7(10)
B4 B1 B2 B7 64.6(9)
N1 C2 C3 C4 -68.3(9)
C1 C2 C3 C4 167.4(7)
B5 B2 B3 B1 -137.9(7)
B9 B2 B3 B1 -37.5(6)
B7 B2 B3 B1 -99.9(7)
B1 B2 B3 B5 137.9(7)
B9 B2 B3 B5 100.3(7)
B7 B2 B3 B5 38.0(7)
B5 B2 B3 B6 -37.0(7)
B1 B2 B3 B6 100.9(7)
B9 B2 B3 B6 63.4(9)
B7 B2 B3 B6 1.1(10)
B5 B2 B3 B4 -101.6(8)
B1 B2 B3 B4 36.3(7)
B9 B2 B3 B4 -1.2(9)
B7 B2 B3 B4 -63.5(10)
B9 B1 B3 B2 38.4(6)
B8 B1 B3 B2 102.6(8)
B4 B1 B3 B2 139.9(7)
B9 B1 B3 B5 0.4(9)
B2 B1 B3 B5 -38.0(7)
B8 B1 B3 B5 64.6(9)
B4 B1 B3 B5 101.8(8)
B9 B1 B3 B6 -63.9(9)
B2 B1 B3 B6 -102.3(8)
B8 B1 B3 B6 0.3(10)
B4 B1 B3 B6 37.6(7)
B9 B1 B3 B4 -101.4(7)
B2 B1 B3 B4 -139.9(7)
B8 B1 B3 B4 -37.3(7)
B9 B1 B4 C13 2.5(9)
B2 B1 B4 C13 -62.4(8)
B3 B1 B4 C13 -97.7(7)
B8 B1 B4 C13 40.1(5)
B9 B1 B4 B8 -37.6(8)
B2 B1 B4 B8 -102.5(8)
B3 B1 B4 B8 -137.8(8)
B9 B1 B4 B3 100.2(7)
B2 B1 B4 B3 35.3(7)
B8 B1 B4 B3 137.8(8)
B9 B1 B4 B6 63.7(8)
B2 B1 B4 B6 -1.2(9)
B3 B1 B4 B6 -36.5(6)
B8 B1 B4 B6 101.3(8)
B2 B3 B4 C13 62.8(9)
B1 B3 B4 C13 99.4(7)
B5 B3 B4 C13 -1.6(9)
B6 B3 B4 C13 -39.0(6)
B2 B3 B4 B8 0.8(11)
B1 B3 B4 B8 37.4(7)
B5 B3 B4 B8 -63.6(9)
B6 B3 B4 B8 -101.0(8)
B2 B3 B4 B1 -36.6(7)
B5 B3 B4 B1 -101.1(7)
B6 B3 B4 B1 -138.4(7)
B2 B3 B4 B6 101.8(8)
B1 B3 B4 B6 138.4(7)
B5 B3 B4 B6 37.3(6)
B3 B2 B5 B7 136.8(8)
B1 B2 B5 B7 98.2(8)
B9 B2 B5 B7 35.6(8)
B1 B2 B5 B3 -38.6(7)
B9 B2 B5 B3 -101.2(7)
B7 B2 B5 B3 -136.8(8)
B3 B2 B5 B10 99.9(8)
B1 B2 B5 B10 61.3(9)
B9 B2 B5 B10 -1.3(10)
B7 B2 B5 B10 -36.9(6)
B3 B2 B5 B6 36.3(6)
B1 B2 B5 B6 -2.3(9)
B9 B2 B5 B6 -64.9(8)
B7 B2 B5 B6 -100.5(8)
B1 B3 B5 B2 38.1(7)
B6 B3 B5 B2 139.3(7)
B4 B3 B5 B2 102.0(7)
B2 B3 B5 B7 -39.4(7)
B1 B3 B5 B7 -1.3(11)
B6 B3 B5 B7 99.9(8)
B4 B3 B5 B7 62.6(10)
B2 B3 B5 B10 -102.7(7)
B1 B3 B5 B10 -64.5(9)
B6 B3 B5 B10 36.7(5)
B4 B3 B5 B10 -0.6(9)
B2 B3 B5 B6 -139.3(7)
B1 B3 B5 B6 -101.2(7)
B4 B3 B5 B6 -37.3(6)
B2 B3 B6 C13 -63.8(9)
B1 B3 B6 C13 0.8(9)
B5 B3 B6 C13 -100.7(6)
B4 B3 B6 C13 38.1(6)
B2 B3 B6 B10 0.7(9)
B1 B3 B6 B10 65.3(9)
B5 B3 B6 B10 -36.2(6)
B4 B3 B6 B10 102.7(6)
B2 B3 B6 B5 36.9(7)
B1 B3 B6 B5 101.5(8)
B4 B3 B6 B5 138.9(7)
B2 B3 B6 B4 -102.0(8)
B1 B3 B6 B4 -37.4(7)
B5 B3 B6 B4 -138.9(7)
B2 B5 B6 C13 61.5(7)
B7 B5 B6 C13 -3.8(10)
B3 B5 B6 C13 97.0(6)
B10 B5 B6 C13 -42.2(5)
B2 B5 B6 B10 103.7(7)
B7 B5 B6 B10 38.4(7)
B3 B5 B6 B10 139.1(6)
B2 B5 B6 B3 -35.4(6)
B7 B5 B6 B3 -100.8(9)
B10 B5 B6 B3 -139.1(6)
B2 B5 B6 B4 1.5(8)
B7 B5 B6 B4 -63.8(9)
B3 B5 B6 B4 37.0(6)
B10 B5 B6 B4 -102.2(6)
B8 B4 B6 C13 -35.1(7)
B1 B4 B6 C13 -98.2(7)
B3 B4 B6 C13 -134.5(7)
C13 B4 B6 B10 34.8(6)
B8 B4 B6 B10 -0.3(11)
B1 B4 B6 B10 -63.3(9)
B3 B4 B6 B10 -99.6(7)
C13 B4 B6 B3 134.5(7)
B8 B4 B6 B3 99.4(9)
B1 B4 B6 B3 36.3(6)
C13 B4 B6 B5 98.0(6)
B8 B4 B6 B5 62.9(9)
B1 B4 B6 B5 -0.2(8)
B3 B4 B6 B5 -36.5(6)
C1 O1 C7 C10 -63.7(8)
C1 O1 C7 C8 60.7(11)
C1 O1 C7 C9 178.4(6)
B2 B5 B7 C14 -98.6(7)
B3 B5 B7 C14 -61.0(9)
B10 B5 B7 C14 40.7(6)
B6 B5 B7 C14 2.3(11)
B2 B5 B7 B10 -139.3(6)
B3 B5 B7 B10 -101.7(7)
B6 B5 B7 B10 -38.4(6)
B2 B5 B7 B9 -36.0(7)
B3 B5 B7 B9 1.6(11)
B10 B5 B7 B9 103.3(7)
B6 B5 B7 B9 64.9(9)
B3 B5 B7 B2 37.6(7)
B10 B5 B7 B2 139.3(6)
B6 B5 B7 B2 100.9(8)
B3 B2 B7 C14 59.3(8)
B5 B2 B7 C14 98.4(7)
B1 B2 B7 C14 -4.9(9)
B9 B2 B7 C14 -41.2(6)
B3 B2 B7 B5 -39.1(8)
B1 B2 B7 B5 -103.3(8)
B9 B2 B7 B5 -139.6(8)
B3 B2 B7 B10 -2.5(9)
B5 B2 B7 B10 36.7(6)
B1 B2 B7 B10 -66.7(9)
B9 B2 B7 B10 -102.9(7)
B3 B2 B7 B9 100.5(7)
B5 B2 B7 B9 139.6(8)
B1 B2 B7 B9 36.3(7)
B1 B4 B8 C13 133.9(5)
B3 B4 B8 C13 97.0(7)
B6 B4 B8 C13 34.8(7)
C13 B4 B8 C14 -35.7(6)
B1 B4 B8 C14 98.2(7)
B3 B4 B8 C14 61.3(9)
B6 B4 B8 C14 -0.9(11)
C13 B4 B8 B1 -133.9(5)
B3 B4 B8 B1 -36.8(7)
B6 B4 B8 B1 -99.1(8)
C13 B4 B8 B9 -97.1(7)
B1 B4 B8 B9 36.8(7)
B3 B4 B8 B9 -0.1(11)
B6 B4 B8 B9 -62.3(10)
B9 B1 B8 C13 98.9(7)
B2 B1 B8 C13 60.7(9)
B3 B1 B8 C13 -1.3(9)
B4 B1 B8 C13 -39.5(5)
B9 B1 B8 C14 40.2(6)
B2 B1 B8 C14 2.0(9)
B3 B1 B8 C14 -59.9(8)
B4 B1 B8 C14 -98.1(7)
B9 B1 B8 B4 138.4(8)
B2 B1 B8 B4 100.2(8)
B3 B1 B8 B4 38.2(8)
B2 B1 B8 B9 -38.2(7)
B3 B1 B8 B9 -100.1(7)
B4 B1 B8 B9 -138.4(8)
B2 B1 B9 C14 97.9(7)
B3 B1 B9 C14 60.9(8)
B8 B1 B9 C14 -40.5(6)
B4 B1 B9 C14 -3.7(9)
B2 B1 B9 B7 37.7(6)
B3 B1 B9 B7 0.6(8)
B8 B1 B9 B7 -100.8(7)
B4 B1 B9 B7 -64.0(8)
B2 B1 B9 B8 138.4(7)
B3 B1 B9 B8 101.4(8)
B4 B1 B9 B8 36.8(7)
B3 B1 B9 B2 -37.1(6)
B8 B1 B9 B2 -138.4(7)
B4 B1 B9 B2 -101.6(7)
B5 B7 B9 C14 -97.0(8)
B10 B7 B9 C14 -32.8(5)
B2 B7 B9 C14 -132.7(7)
C14 B7 B9 B1 95.6(6)
B5 B7 B9 B1 -1.4(9)
B10 B7 B9 B1 62.9(8)
B2 B7 B9 B1 -37.0(6)
C14 B7 B9 B8 31.8(6)
B5 B7 B9 B8 -65.3(9)
B10 B7 B9 B8 -1.0(9)
B2 B7 B9 B8 -100.9(7)
C14 B7 B9 B2 132.7(7)
B5 B7 B9 B2 35.6(7)
B10 B7 B9 B2 99.9(7)
C13 B8 B9 C14 34.1(5)
B4 B8 B9 C14 95.2(8)
B1 B8 B9 C14 132.9(6)
C13 B8 B9 B1 -98.8(7)
C14 B8 B9 B1 -132.9(6)
B4 B8 B9 B1 -37.7(7)
C13 B8 B9 B7 3.0(9)
C14 B8 B9 B7 -31.2(6)
B4 B8 B9 B7 64.1(9)
B1 B8 B9 B7 101.7(7)
C13 B8 B9 B2 -61.8(7)
C14 B8 B9 B2 -95.9(7)
B4 B8 B9 B2 -0.7(10)
B1 B8 B9 B2 37.0(6)
B3 B2 B9 C14 -60.5(8)
B5 B2 B9 C14 4.2(9)
B1 B2 B9 C14 -98.9(7)
B7 B2 B9 C14 39.8(6)
B3 B2 B9 B1 38.4(6)
B5 B2 B9 B1 103.1(8)
B7 B2 B9 B1 138.7(7)
B3 B2 B9 B7 -100.3(8)
B5 B2 B9 B7 -35.6(7)
B1 B2 B9 B7 -138.7(7)
B3 B2 B9 B8 1.2(9)
B5 B2 B9 B8 65.9(9)
B1 B2 B9 B8 -37.2(6)
B7 B2 B9 B8 101.5(7)
C15 N2 B10 C14 32.4(9)
C15 N2 B10 B7 -41.9(10)
C15 N2 B10 B5 -122.5(7)
C15 N2 B10 B6 163.1(6)
C15 N2 B10 C13 97.3(7)
C14 B7 B10 N2 108.9(7)
B5 B7 B10 N2 -118.5(8)
B9 B7 B10 N2 142.0(7)
B2 B7 B10 N2 -154.4(6)
B5 B7 B10 C14 132.6(8)
B9 B7 B10 C14 33.1(6)
B2 B7 B10 C14 96.7(7)
C14 B7 B10 B5 -132.6(8)
B9 B7 B10 B5 -99.5(9)
B2 B7 B10 B5 -35.9(6)
C14 B7 B10 B6 -93.8(5)
B5 B7 B10 B6 38.8(7)
B9 B7 B10 B6 -60.7(7)
B2 B7 B10 B6 2.9(8)
C14 B7 B10 C13 -34.4(5)
B5 B7 B10 C13 98.2(6)
B9 B7 B10 C13 -1.3(7)
B2 B7 B10 C13 62.3(7)
B2 B5 B10 N2 156.3(7)
B7 B5 B10 N2 118.4(8)
B3 B5 B10 N2 -141.7(7)
B6 B5 B10 N2 -104.9(8)
B2 B5 B10 C14 -2.3(8)
B7 B5 B10 C14 -40.1(7)
B3 B5 B10 C14 59.8(7)
B6 B5 B10 C14 96.5(5)
B2 B5 B10 B7 37.9(6)
B3 B5 B10 B7 99.9(8)
B6 B5 B10 B7 136.6(8)
B2 B5 B10 B6 -98.8(8)
B7 B5 B10 B6 -136.6(8)
B3 B5 B10 B6 -36.8(6)
B2 B5 B10 C13 -59.5(7)
B7 B5 B10 C13 -97.4(6)
B3 B5 B10 C13 2.5(7)
B6 B5 B10 C13 39.2(5)
C13 B6 B10 N2 -105.2(5)
B3 B6 B10 N2 157.9(6)
B5 B6 B10 N2 121.7(7)
B4 B6 B10 N2 -138.2(7)
C13 B6 B10 C14 34.3(4)
B3 B6 B10 C14 -62.6(6)
B5 B6 B10 C14 -98.7(6)
B4 B6 B10 C14 1.4(7)
C13 B6 B10 B7 94.7(6)
B3 B6 B10 B7 -2.2(8)
B5 B6 B10 B7 -38.4(6)
B4 B6 B10 B7 61.7(8)
C13 B6 B10 B5 133.0(6)
B3 B6 B10 B5 36.1(7)
B4 B6 B10 B5 100.1(8)
B3 B6 B10 C13 -96.9(6)
B5 B6 B10 C13 -133.0(6)
B4 B6 B10 C13 -33.0(6)
C2 N1 C11 O3 -2.2(9)
C2 N1 C11 C12 179.7(5)
O3 C11 C12 C13 63.9(8)
N1 C11 C12 C13 -118.0(6)
C11 C12 C13 C14 -73.9(7)
C11 C12 C13 B4 75.5(9)
C11 C12 C13 B8 -0.2(9)
C11 C12 C13 B6 152.0(6)
C11 C12 C13 B10 -140.1(5)
B8 B4 C13 C12 -111.3(8)
B1 B4 C13 C12 -151.7(6)
B3 B4 C13 C12 147.3(7)
B6 B4 C13 C12 108.1(8)
B8 B4 C13 C14 40.1(7)
B1 B4 C13 C14 -0.2(8)
B3 B4 C13 C14 -61.2(7)
B6 B4 C13 C14 -100.4(5)
B1 B4 C13 B8 -40.4(6)
B3 B4 C13 B8 -101.3(8)
B6 B4 C13 B8 -140.5(8)
B8 B4 C13 B6 140.5(8)
B1 B4 C13 B6 100.2(7)
B3 B4 C13 B6 39.2(6)
B8 B4 C13 B10 104.7(6)
B1 B4 C13 B10 64.4(7)
B3 B4 C13 B10 3.4(8)
B6 B4 C13 B10 -35.8(6)
C14 B8 C13 C12 -108.4(7)
B4 B8 C13 C12 114.3(8)
B1 B8 C13 C12 155.1(7)
B9 B8 C13 C12 -143.6(6)
B4 B8 C13 C14 -137.3(8)
B1 B8 C13 C14 -96.5(7)
B9 B8 C13 C14 -35.2(6)
C14 B8 C13 B4 137.3(8)
B1 B8 C13 B4 40.8(6)
B9 B8 C13 B4 102.1(8)
C14 B8 C13 B6 98.4(5)
B4 B8 C13 B6 -38.9(8)
B1 B8 C13 B6 1.9(8)
B9 B8 C13 B6 63.2(7)
C14 B8 C13 B10 31.2(5)
B4 B8 C13 B10 -106.1(7)
B1 B8 C13 B10 -65.3(7)
B9 B8 C13 B10 -4.0(8)
B10 B6 C13 C12 101.5(6)
B3 B6 C13 C12 -155.9(6)
B5 B6 C13 C12 142.5(6)
B4 B6 C13 C12 -116.2(7)
B10 B6 C13 C14 -37.1(5)
B3 B6 C13 C14 65.5(7)
B5 B6 C13 C14 3.9(7)
B4 B6 C13 C14 105.2(6)
B10 B6 C13 B4 -142.3(6)
B3 B6 C13 B4 -39.7(7)
B5 B6 C13 B4 -101.4(8)
B10 B6 C13 B8 -104.3(6)
B3 B6 C13 B8 -1.7(9)
B5 B6 C13 B8 -63.3(8)
B4 B6 C13 B8 38.0(7)
B3 B6 C13 B10 102.6(7)
B5 B6 C13 B10 41.0(5)
B4 B6 C13 B10 142.3(6)
N2 B10 C13 C12 -2.2(8)
C14 B10 C13 C12 111.1(6)
B7 B10 C13 C12 146.7(6)
B5 B10 C13 C12 -151.8(6)
B6 B10 C13 C12 -110.9(7)
N2 B10 C13 C14 -113.2(6)
B7 B10 C13 C14 35.7(5)
B5 B10 C13 C14 97.1(6)
B6 B10 C13 C14 138.1(5)
N2 B10 C13 B4 145.8(6)
C14 B10 C13 B4 -100.9(6)
B7 B10 C13 B4 -65.3(7)
B5 B10 C13 B4 -3.8(7)
B6 B10 C13 B4 37.1(6)
N2 B10 C13 B8 -145.6(6)
C14 B10 C13 B8 -32.3(5)
B7 B10 C13 B8 3.3(7)
B5 B10 C13 B8 64.8(6)
B6 B10 C13 B8 105.7(6)
N2 B10 C13 B6 108.7(6)
C14 B10 C13 B6 -138.1(5)
B7 B10 C13 B6 -102.4(6)
B5 B10 C13 B6 -40.9(6)
C12 C13 C14 B7 -141.0(6)
B4 C13 C14 B7 66.0(8)
B8 C13 C14 B7 106.0(7)
B6 C13 C14 B7 -2.6(8)
B10 C13 C14 B7 -40.4(6)
C12 C13 C14 B10 -100.5(5)
B4 C13 C14 B10 106.4(6)
B8 C13 C14 B10 146.4(6)
B6 C13 C14 B10 37.8(5)
C12 C13 C14 B9 150.8(6)
B4 C13 C14 B9 -2.2(8)
B8 C13 C14 B9 37.8(6)
B6 C13 C14 B9 -70.8(7)
B10 C13 C14 B9 -108.6(6)
C12 C13 C14 B8 113.1(6)
B4 C13 C14 B8 -40.0(7)
B6 C13 C14 B8 -108.6(6)
B10 C13 C14 B8 -146.4(6)
B5 B7 C14 C13 0.1(10)
B10 B7 C14 C13 41.6(6)
B9 B7 C14 C13 -102.0(7)
B2 B7 C14 C13 -61.0(8)
B5 B7 C14 B10 -41.5(7)
B9 B7 C14 B10 -143.6(6)
B2 B7 C14 B10 -102.5(7)
B5 B7 C14 B9 102.1(8)
B10 B7 C14 B9 143.6(6)
B2 B7 C14 B9 41.1(6)
B5 B7 C14 B8 67.7(9)
B10 B7 C14 B8 109.2(6)
B9 B7 C14 B8 -34.4(6)
B2 B7 C14 B8 6.7(8)
N2 B10 C14 C13 102.2(6)
B7 B10 C14 C13 -138.2(6)
B5 B10 C14 C13 -97.4(5)
B6 B10 C14 C13 -35.1(4)
N2 B10 C14 B7 -119.6(7)
B5 B10 C14 B7 40.8(6)
B6 B10 C14 B7 103.1(6)
C13 B10 C14 B7 138.2(6)
N2 B10 C14 B9 -155.1(6)
B7 B10 C14 B9 -35.4(7)
B5 B10 C14 B9 5.3(8)
B6 B10 C14 B9 67.6(7)
C13 B10 C14 B9 102.7(7)
N2 B10 C14 B8 135.2(6)
B7 B10 C14 B8 -105.2(8)
B5 B10 C14 B8 -64.4(7)
B6 B10 C14 B8 -2.1(7)
C13 B10 C14 B8 33.0(5)
B1 B9 C14 C13 3.7(9)
B7 B9 C14 C13 107.1(6)
B8 B9 C14 C13 -37.4(6)
B2 B9 C14 C13 65.4(8)
B1 B9 C14 B7 -103.3(7)
B8 B9 C14 B7 -144.4(7)
B2 B9 C14 B7 -41.6(6)
B1 B9 C14 B10 -67.9(8)
B7 B9 C14 B10 35.5(6)
B8 B9 C14 B10 -108.9(7)
B2 B9 C14 B10 -6.1(9)
B1 B9 C14 B8 41.1(6)
B7 B9 C14 B8 144.4(7)
B2 B9 C14 B8 102.8(7)
B4 B8 C14 C13 36.5(7)
B1 B8 C14 C13 99.4(7)
B9 B8 C14 C13 139.6(6)
C13 B8 C14 B7 -105.0(6)
B4 B8 C14 B7 -68.5(9)
B1 B8 C14 B7 -5.6(8)
B9 B8 C14 B7 34.6(6)
C13 B8 C14 B10 -34.5(5)
B4 B8 C14 B10 2.0(10)
B1 B8 C14 B10 64.9(8)
B9 B8 C14 B10 105.1(7)
C13 B8 C14 B9 -139.6(6)
B4 B8 C14 B9 -103.1(9)
B1 B8 C14 B9 -40.2(6)
B10 N2 C15 O2 -2.7(10)
B10 N2 C15 C16 -179.0(6)
C2 C3 C4 C5 -73.3(12)
C2 C3 C4 C6 164.5(8)
